data_7704336
loop_
_publ_author_name
'Le, Hai Van'
'Babak, Maria V.'
'Ehsan, Muhammad Ali'
'Altaf, Muhammad'
'Reichert, Lisa'
'Gushchin, Artem L.'
'Ang, Wee Han'
'Isab, Anvarhusein A.'

_publ_section_title
;
 Highly cytotoxic gold(i)-phosphane dithiocarbamate complexes trigger an
 ER stress-dependent immune response in ovarian cancer cells.
;
_journal_issue 22
_journal_name_full 'Dalton transactions (Cambridge, England : 2003)'
_journal_page_first 7355
_journal_page_last 7363
_journal_paper_doi 10.1039/d0dt01411g
_journal_volume 49
_journal_year 2020
_chemical_formula_moiety 'C27 H41 Au N P S2'
_chemical_formula_sum 'C27 H41 Au N P S2'
_chemical_formula_weight 671.66
_space_group_crystal_system monoclinic
_space_group_IT_number 14
_space_group_name_Hall '-P 2ybc'
_space_group_name_H-M_alt 'P 1 21/c 1'
_atom_sites_solution_hydrogens geom
_atom_sites_solution_primary 'Dual Space'
_audit_creation_method SHELXL-2017/1
_audit_update_record
;
2020-04-11 deposited with the CCDC.	2020-05-08 downloaded from the CCDC.
;
_cell_angle_alpha 90
_cell_angle_beta 97.2120(13)
_cell_angle_gamma 90
_cell_formula_units_Z 4
_cell_length_a 10.9925(4)
_cell_length_b 13.0068(4)
_cell_length_c 19.4730(6)
_cell_measurement_reflns_used 9783
_cell_measurement_temperature 100(2)
_cell_measurement_theta_max 28.29
_cell_measurement_theta_min 2.63
_cell_volume 2762.17(16)
_computing_cell_refinement 'Bruker SAINT'
_computing_data_collection 'Bruker APEX2'
_computing_data_reduction 'Bruker SAINT'
_computing_molecular_graphics 'Bruker SHELXTL'
_computing_publication_material 'Bruker SHELXTL'
_computing_structure_refinement 'SHELXL-2017/1 (Sheldrick, 2017)'
_computing_structure_solution 'SHELXS-97 (Sheldrick 2008)'
_diffrn_ambient_temperature 100(2)
_diffrn_measured_fraction_theta_full 0.996
_diffrn_measured_fraction_theta_max 0.997
_diffrn_measurement_device_type 'Bruker D8 Venture'
_diffrn_measurement_method '\f and \w scans'
_diffrn_radiation_type MoK\a
_diffrn_radiation_wavelength 0.71073
_diffrn_reflns_av_R_equivalents 0.0288
_diffrn_reflns_av_unetI/netI 0.0260
_diffrn_reflns_Laue_measured_fraction_full 0.996
_diffrn_reflns_Laue_measured_fraction_max 0.997
_diffrn_reflns_limit_h_max 14
_diffrn_reflns_limit_h_min -12
_diffrn_reflns_limit_k_max 15
_diffrn_reflns_limit_k_min -17
_diffrn_reflns_limit_l_max 25
_diffrn_reflns_limit_l_min -25
_diffrn_reflns_number 26804
_diffrn_reflns_point_group_measured_fraction_full 0.996
_diffrn_reflns_point_group_measured_fraction_max 0.997
_diffrn_reflns_theta_full 25.242
_diffrn_reflns_theta_max 28.282
_diffrn_reflns_theta_min 2.626
_exptl_absorpt_coefficient_mu 5.551
_exptl_absorpt_correction_T_max 0.2627
_exptl_absorpt_correction_T_min 0.0533
_exptl_absorpt_correction_type multi-scan
_exptl_absorpt_process_details 'Sadabs, (Sheldrick 2012)'
_exptl_crystal_colour Yellow
_exptl_crystal_density_diffrn 1.615
_exptl_crystal_density_meas ?
_exptl_crystal_density_method 'Not Measured'
_exptl_crystal_description Block
_exptl_crystal_F_000 1344
_exptl_crystal_size_max 0.487
_exptl_crystal_size_mid 0.236
_exptl_crystal_size_min 0.104
_refine_diff_density_max 1.686
_refine_diff_density_min -1.075
_refine_diff_density_rms 0.128
_refine_ls_extinction_method none
_refine_ls_goodness_of_fit_ref 1.118
_refine_ls_hydrogen_treatment constr
_refine_ls_matrix_type full
_refine_ls_number_parameters 352
_refine_ls_number_reflns 6831
_refine_ls_number_restraints 218
_refine_ls_restrained_S_all 1.142
_refine_ls_R_factor_all 0.0285
_refine_ls_R_factor_gt 0.0248
_refine_ls_shift/su_max 0.002
_refine_ls_shift/su_mean 0.000
_refine_ls_structure_factor_coef Fsqd
_refine_ls_weighting_details 'w=1/[\s^2^(Fo^2^)+(0.0239P)^2^+4.4902P] where P=(Fo^2^+2Fc^2^)/3'
_refine_ls_weighting_scheme calc
_refine_ls_wR_factor_gt 0.0569
_refine_ls_wR_factor_ref 0.0583
_reflns_Friedel_coverage 0.000
_reflns_number_gt 6369
_reflns_number_total 6831
_reflns_threshold_expression 'I > 2\s(I)'
_cod_data_source_file d0dt01411g2.cif
_cod_data_source_block J550
_cod_depositor_comments
;
The following automatic conversions were performed:

data item '_exptl_absorpt_correction_type' value 'Multi-scan' was
changed to 'multi-scan' in accordance with the
/home/data/users/saulius/crontab/automatic-downloads/rss-feeds/RSC/lib/dictionaries/cif_core.dic
dictionary named 'cif_core.dic' version 2.4.2 last updated on
2011-04-26.

data item '_exptl_crystal_density_meas' value 'Not Measured' was
changed to '?' -- the value is perceived as not measured.

Automatic conversion script
Id: cif_fix_values 7556 2019-12-06 15:28:31Z antanas 

 Adding full bibliography for 7704333--7704336.cif.
;
_cod_original_sg_symbol_H-M 'P 21/c'
_cod_database_code 7704336
_shelx_shelxl_version_number 2017/1
_shelx_space_group_comment
; 
The symmetry employed for this shelxl refinement is uniquely defined 
by the following loop, which should always be used as a source of 
symmetry information in preference to the above space-group names. 
They are only intended as comments. 
;

loop_
_space_group_symop_operation_xyz
'x, y, z'
'-x, y+1/2, -z+1/2'
'-x, -y, -z'
'x, -y-1/2, z-1/2'

loop_
_atom_site_label
_atom_site_type_symbol
_atom_site_fract_x
_atom_site_fract_y
_atom_site_fract_z
_atom_site_U_iso_or_equiv
_atom_site_adp_type
_atom_site_occupancy
_atom_site_site_symmetry_order
_atom_site_calc_flag
_atom_site_refinement_flags_posn
_atom_site_refinement_flags_adp
_atom_site_refinement_flags_occupancy
_atom_site_disorder_assembly
_atom_site_disorder_group
Au1 Au 0.66281(2) 0.70583(2) 0.45368(2) 0.01815(4) Uani 1 1 d . . . . .
P1 P 0.49909(7) 0.72734(6) 0.37165(4) 0.01680(14) Uani 1 1 d . . . . .
S1 S 0.82019(7) 0.65860(6) 0.53972(4) 0.02380(15) Uani 1 1 d . . . . .
S2 S 0.79367(8) 0.88463(6) 0.53319(4) 0.02862(17) Uani 1 1 d . . . . .
C1 C 0.8208(3) 0.8055(2) 0.34547(16) 0.0252(6) Uani 1 1 d . . . . .
H1 H 0.777905 0.868819 0.338733 0.030 Uiso 1 1 calc R U . . .
C2 C 0.9340(3) 0.8028(3) 0.38616(17) 0.0282(7) Uani 1 1 d . . . . .
H2 H 0.968156 0.863954 0.407124 0.034 Uiso 1 1 calc R U . . .
C3 C 0.9969(3) 0.7107(3) 0.39608(17) 0.0309(7) Uani 1 1 d . . . . .
H3 H 1.074246 0.708736 0.423973 0.037 Uiso 1 1 calc R U . . .
C4 C 0.9479(3) 0.6224(3) 0.36575(18) 0.0344(8) Uani 1 1 d . . . . .
H4 H 0.991232 0.559298 0.372879 0.041 Uiso 1 1 calc R U . . .
C5 C 0.8348(3) 0.6246(3) 0.32452(17) 0.0304(7) Uani 1 1 d . . . . .
H5 H 0.801977 0.563290 0.303123 0.036 Uiso 1 1 calc R U . . .
C6 C 0.7694(3) 0.7165(2) 0.31447(15) 0.0216(6) Uani 1 1 d . . . . .
C7 C 0.6548(3) 0.7217(2) 0.26452(15) 0.0200(6) Uani 1 1 d . . . . .
C8 C 0.6714(3) 0.7193(3) 0.19438(16) 0.0267(7) Uani 1 1 d . . . . .
H8 H 0.751849 0.710206 0.182405 0.032 Uiso 1 1 calc R U . . .
C9 C 0.5756(3) 0.7295(3) 0.14225(16) 0.0283(7) Uani 1 1 d . . . . .
H9 H 0.589999 0.727458 0.095184 0.034 Uiso 1 1 calc R U . . .
C10 C 0.4586(3) 0.7428(3) 0.15882(16) 0.0289(7) Uani 1 1 d . . . . .
H10 H 0.392039 0.751955 0.123254 0.035 Uiso 1 1 calc R U . . .
C11 C 0.4383(3) 0.7428(3) 0.22797(15) 0.0246(6) Uani 1 1 d . . . . .
H11 H 0.356880 0.750117 0.238821 0.029 Uiso 1 1 calc R U . . .
C12 C 0.5346(3) 0.7322(2) 0.28216(14) 0.0187(5) Uani 1 1 d . . . . .
C13 C 0.4207(3) 0.8530(2) 0.38724(15) 0.0239(6) Uani 1 1 d . . . . .
C14 C 0.5095(4) 0.9359(3) 0.3680(2) 0.0381(8) Uani 1 1 d . . . . .
H14A H 0.476379 1.003994 0.376461 0.057 Uiso 1 1 calc R U . . .
H14B H 0.519823 0.929352 0.318907 0.057 Uiso 1 1 calc R U . . .
H14C H 0.589096 0.927218 0.396251 0.057 Uiso 1 1 calc R U . . .
C15 C 0.2943(4) 0.8709(3) 0.3474(2) 0.0452(10) Uani 1 1 d . . . . .
H15A H 0.262526 0.937375 0.360729 0.068 Uiso 1 1 calc R U . . .
H15B H 0.238705 0.815974 0.358273 0.068 Uiso 1 1 calc R U . . .
H15C H 0.300319 0.870744 0.297641 0.068 Uiso 1 1 calc R U . . .
C16 C 0.4127(4) 0.8628(3) 0.46513(17) 0.0368(8) Uani 1 1 d . . . . .
H16A H 0.378429 0.930137 0.474702 0.055 Uiso 1 1 calc R U . . .
H16B H 0.494904 0.856225 0.490810 0.055 Uiso 1 1 calc R U . . .
H16C H 0.359699 0.808461 0.479594 0.055 Uiso 1 1 calc R U . . .
C17 C 0.4006(3) 0.6089(2) 0.37510(16) 0.0241(6) Uani 1 1 d . . . . .
C18 C 0.2857(3) 0.6006(3) 0.32198(17) 0.0321(7) Uani 1 1 d . . . . .
H18A H 0.238059 0.540156 0.332384 0.048 Uiso 1 1 calc R U . . .
H18B H 0.309923 0.593854 0.275447 0.048 Uiso 1 1 calc R U . . .
H18C H 0.235565 0.662582 0.324144 0.048 Uiso 1 1 calc R U . . .
C19 C 0.3622(3) 0.6008(3) 0.44836(17) 0.0337(8) Uani 1 1 d . . . . .
H19A H 0.326262 0.532927 0.454365 0.051 Uiso 1 1 calc R U . . .
H19B H 0.301484 0.654167 0.454446 0.051 Uiso 1 1 calc R U . . .
H19C H 0.434260 0.610167 0.482852 0.051 Uiso 1 1 calc R U . . .
C20 C 0.4847(3) 0.5193(3) 0.3634(2) 0.0345(8) Uani 1 1 d . . . . .
H20A H 0.440289 0.454451 0.366374 0.052 Uiso 1 1 calc R U . . .
H20B H 0.556415 0.520350 0.398831 0.052 Uiso 1 1 calc R U . . .
H20C H 0.511664 0.525364 0.317464 0.052 Uiso 1 1 calc R U . . .
C21 C 0.8787(3) 0.7806(2) 0.56184(15) 0.0231(6) Uani 1 1 d . . . . .
N1 N 0.9871(3) 0.7907(3) 0.60040(14) 0.0340(6) Uani 0.723(5) 1 d D U P A 1
C22 C 1.0676(4) 0.7141(4) 0.6356(2) 0.0276(9) Uani 0.723(5) 1 d D U P A 1
H22 H 1.133724 0.754479 0.663491 0.033 Uiso 0.723(5) 1 calc R U P A 1
C23 C 1.0020(5) 0.6566(4) 0.6893(2) 0.0291(9) Uani 0.723(5) 1 d D U P A 1
H23A H 1.060168 0.610615 0.716443 0.044 Uiso 0.723(5) 1 calc R U P A 1
H23B H 0.934160 0.616153 0.665558 0.044 Uiso 0.723(5) 1 calc R U P A 1
H23C H 0.969836 0.706360 0.720281 0.044 Uiso 0.723(5) 1 calc R U P A 1
C24 C 1.1346(11) 0.6439(11) 0.5911(5) 0.037(2) Uani 0.723(5) 1 d D U P A 1
H24A H 1.186957 0.596635 0.620838 0.056 Uiso 0.723(5) 1 calc R U P A 1
H24B H 1.185337 0.685134 0.563637 0.056 Uiso 0.723(5) 1 calc R U P A 1
H24C H 1.074885 0.604382 0.560095 0.056 Uiso 0.723(5) 1 calc R U P A 1
C25 C 1.0370(4) 0.9027(4) 0.6126(2) 0.0237(9) Uani 0.723(5) 1 d D U P A 1
H25 H 0.985210 0.948427 0.579520 0.028 Uiso 0.723(5) 1 calc R U P A 1
C26 C 1.0167(13) 0.9348(10) 0.6848(6) 0.0306(14) Uani 0.723(5) 1 d D U P A 1
H26A H 1.046860 1.005023 0.693577 0.046 Uiso 0.723(5) 1 calc R U P A 1
H26B H 1.061040 0.887935 0.718546 0.046 Uiso 0.723(5) 1 calc R U P A 1
H26C H 0.928847 0.932131 0.689137 0.046 Uiso 0.723(5) 1 calc R U P A 1
C27 C 1.1685(5) 0.9122(4) 0.5962(3) 0.0293(10) Uani 0.723(5) 1 d D U P A 1
H27A H 1.189214 0.984944 0.591757 0.044 Uiso 0.723(5) 1 calc R U P A 1
H27B H 1.176440 0.876595 0.552574 0.044 Uiso 0.723(5) 1 calc R U P A 1
H27C H 1.224388 0.881019 0.633587 0.044 Uiso 0.723(5) 1 calc R U P A 1
N1X N 0.9871(3) 0.7907(3) 0.60040(14) 0.0340(6) Uani 0.277(5) 1 d D U P A 2
C22X C 1.0351(12) 0.6710(11) 0.6286(6) 0.0312(16) Uani 0.277(5) 1 d D U P A 2
H22X H 0.961988 0.626161 0.615394 0.037 Uiso 0.277(5) 1 calc R U P A 2
C23X C 1.0587(13) 0.6622(11) 0.7076(6) 0.0291(9) Uani 0.277(5) 1 d D U P A 2
H23D H 1.104097 0.598746 0.720330 0.044 Uiso 0.277(5) 1 calc R U P A 2
H23E H 0.980253 0.660802 0.726566 0.044 Uiso 0.277(5) 1 calc R U P A 2
H23F H 1.106914 0.721437 0.726491 0.044 Uiso 0.277(5) 1 calc R U P A 2
C24X C 1.121(3) 0.642(3) 0.5797(12) 0.029(3) Uani 0.277(5) 1 d D U P A 2
H24D H 1.189766 0.603250 0.604431 0.043 Uiso 0.277(5) 1 calc R U P A 2
H24E H 1.151962 0.703641 0.559217 0.043 Uiso 0.277(5) 1 calc R U P A 2
H24F H 1.078475 0.598407 0.543076 0.043 Uiso 0.277(5) 1 calc R U P A 2
C25X C 1.0756(11) 0.8558(10) 0.6295(6) 0.0302(16) Uani 0.277(5) 1 d D U P A 2
H25X H 1.144812 0.815274 0.654499 0.036 Uiso 0.277(5) 1 calc R U P A 2
C26X C 1.029(3) 0.933(3) 0.6787(17) 0.032(3) Uani 0.277(5) 1 d D U P A 2
H26D H 1.094583 0.982766 0.693511 0.047 Uiso 0.277(5) 1 calc R U P A 2
H26E H 1.006037 0.897122 0.719212 0.047 Uiso 0.277(5) 1 calc R U P A 2
H26F H 0.958112 0.969419 0.654974 0.047 Uiso 0.277(5) 1 calc R U P A 2
C27X C 1.1171(13) 0.9061(10) 0.5646(6) 0.029(2) Uani 0.277(5) 1 d D U P A 2
H27D H 1.173927 0.962526 0.578619 0.044 Uiso 0.277(5) 1 calc R U P A 2
H27E H 1.045423 0.932990 0.535081 0.044 Uiso 0.277(5) 1 calc R U P A 2
H27F H 1.158395 0.854717 0.538880 0.044 Uiso 0.277(5) 1 calc R U P A 2

loop_
_atom_site_aniso_label
_atom_site_aniso_U_11
_atom_site_aniso_U_22
_atom_site_aniso_U_33
_atom_site_aniso_U_23
_atom_site_aniso_U_13
_atom_site_aniso_U_12
Au1 0.01490(6) 0.02332(6) 0.01640(6) -0.00069(4) 0.00261(4) -0.00062(4)
P1 0.0142(3) 0.0208(3) 0.0157(3) -0.0017(2) 0.0030(3) -0.0014(3)
S1 0.0249(4) 0.0229(4) 0.0230(3) 0.0027(3) 0.0006(3) 0.0034(3)
S2 0.0371(5) 0.0235(4) 0.0254(4) -0.0006(3) 0.0042(3) -0.0005(3)
C1 0.0203(16) 0.0283(16) 0.0274(15) -0.0018(12) 0.0048(12) -0.0033(12)
C2 0.0235(17) 0.0350(17) 0.0262(15) -0.0023(13) 0.0039(12) -0.0057(13)
C3 0.0179(16) 0.050(2) 0.0255(15) 0.0047(14) 0.0066(12) 0.0008(14)
C4 0.0262(18) 0.0399(19) 0.0388(18) 0.0017(15) 0.0103(14) 0.0098(15)
C5 0.0278(17) 0.0305(17) 0.0339(16) -0.0064(14) 0.0079(13) 0.0012(14)
C6 0.0173(14) 0.0291(15) 0.0200(13) -0.0007(11) 0.0089(11) -0.0006(12)
C7 0.0230(15) 0.0186(13) 0.0187(13) -0.0025(10) 0.0040(11) -0.0045(11)
C8 0.0253(17) 0.0330(17) 0.0230(14) -0.0045(12) 0.0079(12) -0.0046(13)
C9 0.0328(19) 0.0343(17) 0.0183(13) -0.0028(12) 0.0059(12) -0.0085(14)
C10 0.0287(18) 0.0377(18) 0.0190(14) -0.0016(13) -0.0013(12) -0.0082(14)
C11 0.0209(16) 0.0331(16) 0.0201(13) -0.0021(12) 0.0044(11) -0.0046(13)
C12 0.0199(15) 0.0193(13) 0.0172(12) -0.0030(10) 0.0039(10) -0.0043(11)
C13 0.0245(16) 0.0246(15) 0.0224(13) -0.0015(11) 0.0020(12) 0.0042(12)
C14 0.051(2) 0.0217(16) 0.044(2) -0.0032(15) 0.0121(17) -0.0002(15)
C15 0.037(2) 0.041(2) 0.053(2) -0.0159(18) -0.0158(17) 0.0164(17)
C16 0.050(2) 0.0361(18) 0.0268(16) -0.0044(14) 0.0126(15) 0.0147(17)
C17 0.0197(15) 0.0263(15) 0.0263(14) 0.0021(12) 0.0029(11) -0.0052(12)
C18 0.0243(17) 0.0380(19) 0.0330(16) -0.0001(14) -0.0007(13) -0.0124(14)
C19 0.0299(18) 0.042(2) 0.0301(16) 0.0091(14) 0.0051(14) -0.0115(15)
C20 0.036(2) 0.0222(15) 0.0438(19) -0.0017(14) -0.0004(15) -0.0016(14)
C21 0.0208(15) 0.0330(16) 0.0160(12) -0.0014(11) 0.0041(11) 0.0002(12)
N1 0.0193(13) 0.0615(17) 0.0212(12) -0.0065(11) 0.0021(10) 0.0001(12)
C22 0.015(2) 0.039(2) 0.0276(19) 0.0027(18) -0.0007(16) -0.0032(17)
C23 0.021(2) 0.035(2) 0.031(2) 0.0010(17) 0.0017(17) -0.001(2)
C24 0.037(4) 0.039(3) 0.038(4) -0.007(3) 0.014(3) -0.010(3)
C25 0.0176(19) 0.031(2) 0.0215(18) -0.0020(16) 0.0000(15) 0.0009(16)
C26 0.028(4) 0.039(3) 0.027(3) 0.002(2) 0.011(2) 0.001(3)
C27 0.029(2) 0.029(2) 0.032(2) 0.0018(19) 0.0104(19) -0.0028(19)
N1X 0.0193(13) 0.0615(17) 0.0212(12) -0.0065(11) 0.0021(10) 0.0001(12)
C22X 0.015(3) 0.049(3) 0.030(3) -0.008(3) 0.001(3) -0.002(3)
C23X 0.021(2) 0.035(2) 0.031(2) 0.0010(17) 0.0017(17) -0.001(2)
C24X 0.022(5) 0.037(5) 0.027(4) -0.002(5) 0.000(4) -0.004(4)
C25X 0.022(3) 0.042(3) 0.027(3) 0.001(3) 0.003(3) 0.001(3)
C26X 0.024(5) 0.042(5) 0.029(5) 0.003(4) 0.006(4) 0.002(5)
C27X 0.030(5) 0.033(4) 0.025(4) 0.001(4) 0.003(4) -0.002(4)

loop_
_atom_type_symbol
_atom_type_description
_atom_type_scat_dispersion_real
_atom_type_scat_dispersion_imag
_atom_type_scat_source
C C 0.0033 0.0016 'International Tables Vol C Tables 4.2.6.8 and 6.1.1.4'
H H 0.0000 0.0000 'International Tables Vol C Tables 4.2.6.8 and 6.1.1.4'
Au Au -2.0133 8.8022 'International Tables Vol C Tables 4.2.6.8 and 6.1.1.4'
N N 0.0061 0.0033 'International Tables Vol C Tables 4.2.6.8 and 6.1.1.4'
P P 0.1023 0.0942 'International Tables Vol C Tables 4.2.6.8 and 6.1.1.4'
S S 0.1246 0.1234 'International Tables Vol C Tables 4.2.6.8 and 6.1.1.4'

loop_
_geom_angle_atom_site_label_1
_geom_angle_atom_site_label_2
_geom_angle_atom_site_label_3
_geom_angle
_geom_angle_site_symmetry_1
_geom_angle_site_symmetry_3
_geom_angle_publ_flag
P1 Au1 S1 171.37(3) . . ?
C12 P1 C17 104.67(13) . . ?
C12 P1 C13 106.19(13) . . ?
C17 P1 C13 115.13(14) . . ?
C12 P1 Au1 115.37(10) . . ?
C17 P1 Au1 106.36(10) . . ?
C13 P1 Au1 109.33(10) . . ?
C21 S1 Au1 98.92(11) . . ?
C2 C1 C6 120.8(3) . . ?
C2 C1 H1 119.6 . . ?
C6 C1 H1 119.6 . . ?
C3 C2 C1 119.8(3) . . ?
C3 C2 H2 120.1 . . ?
C1 C2 H2 120.1 . . ?
C4 C3 C2 120.2(3) . . ?
C4 C3 H3 119.9 . . ?
C2 C3 H3 119.9 . . ?
C3 C4 C5 120.3(3) . . ?
C3 C4 H4 119.8 . . ?
C5 C4 H4 119.8 . . ?
C4 C5 C6 120.4(3) . . ?
C4 C5 H5 119.8 . . ?
C6 C5 H5 119.8 . . ?
C1 C6 C5 118.5(3) . . ?
C1 C6 C7 120.6(3) . . ?
C5 C6 C7 120.5(3) . . ?
C8 C7 C12 118.7(3) . . ?
C8 C7 C6 115.6(3) . . ?
C12 C7 C6 125.7(3) . . ?
C9 C8 C7 122.4(3) . . ?
C9 C8 H8 118.8 . . ?
C7 C8 H8 118.8 . . ?
C8 C9 C10 119.4(3) . . ?
C8 C9 H9 120.3 . . ?
C10 C9 H9 120.3 . . ?
C9 C10 C11 119.7(3) . . ?
C9 C10 H10 120.2 . . ?
C11 C10 H10 120.2 . . ?
C10 C11 C12 121.9(3) . . ?
C10 C11 H11 119.0 . . ?
C12 C11 H11 119.0 . . ?
C11 C12 C7 117.8(3) . . ?
C11 C12 P1 119.1(2) . . ?
C7 C12 P1 123.0(2) . . ?
C15 C13 C14 109.7(3) . . ?
C15 C13 C16 109.2(3) . . ?
C14 C13 C16 107.5(3) . . ?
C15 C13 P1 117.1(2) . . ?
C14 C13 P1 104.6(2) . . ?
C16 C13 P1 108.3(2) . . ?
C13 C14 H14A 109.5 . . ?
C13 C14 H14B 109.5 . . ?
H14A C14 H14B 109.5 . . ?
C13 C14 H14C 109.5 . . ?
H14A C14 H14C 109.5 . . ?
H14B C14 H14C 109.5 . . ?
C13 C15 H15A 109.5 . . ?
C13 C15 H15B 109.5 . . ?
H15A C15 H15B 109.5 . . ?
C13 C15 H15C 109.5 . . ?
H15A C15 H15C 109.5 . . ?
H15B C15 H15C 109.5 . . ?
C13 C16 H16A 109.5 . . ?
C13 C16 H16B 109.5 . . ?
H16A C16 H16B 109.5 . . ?
C13 C16 H16C 109.5 . . ?
H16A C16 H16C 109.5 . . ?
H16B C16 H16C 109.5 . . ?
C20 C17 C18 108.0(3) . . ?
C20 C17 C19 109.2(3) . . ?
C18 C17 C19 108.7(3) . . ?
C20 C17 P1 104.9(2) . . ?
C18 C17 P1 117.4(2) . . ?
C19 C17 P1 108.3(2) . . ?
C17 C18 H18A 109.5 . . ?
C17 C18 H18B 109.5 . . ?
H18A C18 H18B 109.5 . . ?
C17 C18 H18C 109.5 . . ?
H18A C18 H18C 109.5 . . ?
H18B C18 H18C 109.5 . . ?
C17 C19 H19A 109.5 . . ?
C17 C19 H19B 109.5 . . ?
H19A C19 H19B 109.5 . . ?
C17 C19 H19C 109.5 . . ?
H19A C19 H19C 109.5 . . ?
H19B C19 H19C 109.5 . . ?
C17 C20 H20A 109.5 . . ?
C17 C20 H20B 109.5 . . ?
H20A C20 H20B 109.5 . . ?
C17 C20 H20C 109.5 . . ?
H20A C20 H20C 109.5 . . ?
H20B C20 H20C 109.5 . . ?
N1X C21 S2 121.5(3) . . ?
N1 C21 S2 121.5(3) . . ?
N1X C21 S1 120.4(3) . . ?
N1 C21 S1 120.4(3) . . ?
S2 C21 S1 118.20(19) . . ?
C21 N1 C22 130.4(4) . . ?
C21 N1 C25 116.7(3) . . ?
C22 N1 C25 112.8(3) . . ?
N1 C22 C24 117.3(5) . . ?
N1 C22 C23 110.2(4) . . ?
C24 C22 C23 113.5(7) . . ?
N1 C22 H22 104.8 . . ?
C24 C22 H22 104.8 . . ?
C23 C22 H22 104.8 . . ?
C22 C23 H23A 109.5 . . ?
C22 C23 H23B 109.5 . . ?
H23A C23 H23B 109.5 . . ?
C22 C23 H23C 109.5 . . ?
H23A C23 H23C 109.5 . . ?
H23B C23 H23C 109.5 . . ?
C22 C24 H24A 109.5 . . ?
C22 C24 H24B 109.5 . . ?
H24A C24 H24B 109.5 . . ?
C22 C24 H24C 109.5 . . ?
H24A C24 H24C 109.5 . . ?
H24B C24 H24C 109.5 . . ?
C26 C25 C27 115.4(6) . . ?
C26 C25 N1 107.9(6) . . ?
C27 C25 N1 111.6(4) . . ?
C26 C25 H25 107.2 . . ?
C27 C25 H25 107.2 . . ?
N1 C25 H25 107.2 . . ?
C25 C26 H26A 109.5 . . ?
C25 C26 H26B 109.5 . . ?
H26A C26 H26B 109.5 . . ?
C25 C26 H26C 109.5 . . ?
H26A C26 H26C 109.5 . . ?
H26B C26 H26C 109.5 . . ?
C25 C27 H27A 109.5 . . ?
C25 C27 H27B 109.5 . . ?
H27A C27 H27B 109.5 . . ?
C25 C27 H27C 109.5 . . ?
H27A C27 H27C 109.5 . . ?
H27B C27 H27C 109.5 . . ?
C21 N1X C25X 147.1(7) . . ?
C21 N1X C22X 107.9(5) . . ?
C25X N1X C22X 104.9(8) . . ?
C24X C22X C23X 126.0(14) . . ?
C24X C22X N1X 103.1(15) . . ?
C23X C22X N1X 113.3(9) . . ?
C24X C22X H22X 104.1 . . ?
C23X C22X H22X 104.1 . . ?
N1X C22X H22X 104.1 . . ?
C22X C23X H23D 109.5 . . ?
C22X C23X H23E 109.5 . . ?
H23D C23X H23E 109.5 . . ?
C22X C23X H23F 109.5 . . ?
H23D C23X H23F 109.5 . . ?
H23E C23X H23F 109.5 . . ?
C22X C24X H24D 109.5 . . ?
C22X C24X H24E 109.5 . . ?
H24D C24X H24E 109.5 . . ?
C22X C24X H24F 109.5 . . ?
H24D C24X H24F 109.5 . . ?
H24E C24X H24F 109.5 . . ?
N1X C25X C26X 113.4(16) . . ?
N1X C25X C27X 101.1(9) . . ?
C26X C25X C27X 113.1(17) . . ?
N1X C25X H25X 109.7 . . ?
C26X C25X H25X 109.7 . . ?
C27X C25X H25X 109.7 . . ?
C25X C26X H26D 109.5 . . ?
C25X C26X H26E 109.5 . . ?
H26D C26X H26E 109.5 . . ?
C25X C26X H26F 109.5 . . ?
H26D C26X H26F 109.5 . . ?
H26E C26X H26F 109.5 . . ?
C25X C27X H27D 109.5 . . ?
C25X C27X H27E 109.5 . . ?
H27D C27X H27E 109.5 . . ?
C25X C27X H27F 109.5 . . ?
H27D C27X H27F 109.5 . . ?
H27E C27X H27F 109.5 . . ?

loop_
_geom_bond_atom_site_label_1
_geom_bond_atom_site_label_2
_geom_bond_distance
_geom_bond_site_symmetry_2
_geom_bond_publ_flag
Au1 P1 2.2688(7) . ?
Au1 S1 2.3344(8) . ?
P1 C12 1.834(3) . ?
P1 C17 1.889(3) . ?
P1 C13 1.890(3) . ?
S1 C21 1.745(3) . ?
S2 C21 1.699(3) . ?
C1 C2 1.390(5) . ?
C1 C6 1.391(4) . ?
C1 H1 0.9500 . ?
C2 C3 1.384(5) . ?
C2 H2 0.9500 . ?
C3 C4 1.371(5) . ?
C3 H3 0.9500 . ?
C4 C5 1.393(5) . ?
C4 H4 0.9500 . ?
C5 C6 1.396(4) . ?
C5 H5 0.9500 . ?
C6 C7 1.493(4) . ?
C7 C8 1.401(4) . ?
C7 C12 1.412(4) . ?
C8 C9 1.375(5) . ?
C8 H8 0.9500 . ?
C9 C10 1.375(5) . ?
C9 H9 0.9500 . ?
C10 C11 1.392(4) . ?
C10 H10 0.9500 . ?
C11 C12 1.405(4) . ?
C11 H11 0.9500 . ?
C13 C15 1.521(5) . ?
C13 C14 1.532(5) . ?
C13 C16 1.536(4) . ?
C14 H14A 0.9800 . ?
C14 H14B 0.9800 . ?
C14 H14C 0.9800 . ?
C15 H15A 0.9800 . ?
C15 H15B 0.9800 . ?
C15 H15C 0.9800 . ?
C16 H16A 0.9800 . ?
C16 H16B 0.9800 . ?
C16 H16C 0.9800 . ?
C17 C20 1.523(5) . ?
C17 C18 1.533(4) . ?
C17 C19 1.542(4) . ?
C18 H18A 0.9800 . ?
C18 H18B 0.9800 . ?
C18 H18C 0.9800 . ?
C19 H19A 0.9800 . ?
C19 H19B 0.9800 . ?
C19 H19C 0.9800 . ?
C20 H20A 0.9800 . ?
C20 H20B 0.9800 . ?
C20 H20C 0.9800 . ?
C21 N1X 1.332(4) . ?
C21 N1 1.332(4) . ?
N1 C22 1.447(5) . ?
N1 C25 1.564(5) . ?
C22 C24 1.512(8) . ?
C22 C23 1.539(6) . ?
C22 H22 1.0000 . ?
C23 H23A 0.9800 . ?
C23 H23B 0.9800 . ?
C23 H23C 0.9800 . ?
C24 H24A 0.9800 . ?
C24 H24B 0.9800 . ?
C24 H24C 0.9800 . ?
C25 C26 1.511(8) . ?
C25 C27 1.524(6) . ?
C25 H25 1.0000 . ?
C26 H26A 0.9800 . ?
C26 H26B 0.9800 . ?
C26 H26C 0.9800 . ?
C27 H27A 0.9800 . ?
C27 H27B 0.9800 . ?
C27 H27C 0.9800 . ?
N1X C25X 1.359(11) . ?
N1X C22X 1.712(13) . ?
C22X C24X 1.472(15) . ?
C22X C23X 1.533(13) . ?
C22X H22X 1.0000 . ?
C23X H23D 0.9800 . ?
C23X H23E 0.9800 . ?
C23X H23F 0.9800 . ?
C24X H24D 0.9800 . ?
C24X H24E 0.9800 . ?
C24X H24F 0.9800 . ?
C25X C26X 1.519(16) . ?
C25X C27X 1.543(13) . ?
C25X H25X 1.0000 . ?
C26X H26D 0.9800 . ?
C26X H26E 0.9800 . ?
C26X H26F 0.9800 . ?
C27X H27D 0.9800 . ?
C27X H27E 0.9800 . ?
C27X H27F 0.9800 . ?

loop_
_geom_torsion_atom_site_label_1
_geom_torsion_atom_site_label_2
_geom_torsion_atom_site_label_3
_geom_torsion_atom_site_label_4
_geom_torsion
_geom_torsion_site_symmetry_1
_geom_torsion_site_symmetry_2
_geom_torsion_site_symmetry_3
_geom_torsion_site_symmetry_4
_geom_torsion_publ_flag
C6 C1 C2 C3 0.1(5) . . . . ?
C1 C2 C3 C4 0.1(5) . . . . ?
C2 C3 C4 C5 0.3(5) . . . . ?
C3 C4 C5 C6 -0.9(5) . . . . ?
C2 C1 C6 C5 -0.7(5) . . . . ?
C2 C1 C6 C7 -173.1(3) . . . . ?
C4 C5 C6 C1 1.1(5) . . . . ?
C4 C5 C6 C7 173.5(3) . . . . ?
C1 C6 C7 C8 99.4(3) . . . . ?
C5 C6 C7 C8 -72.8(4) . . . . ?
C1 C6 C7 C12 -78.3(4) . . . . ?
C5 C6 C7 C12 109.5(3) . . . . ?
C12 C7 C8 C9 1.8(5) . . . . ?
C6 C7 C8 C9 -176.0(3) . . . . ?
C7 C8 C9 C10 0.1(5) . . . . ?
C8 C9 C10 C11 -1.8(5) . . . . ?
C9 C10 C11 C12 1.7(5) . . . . ?
C10 C11 C12 C7 0.2(5) . . . . ?
C10 C11 C12 P1 -177.4(3) . . . . ?
C8 C7 C12 C11 -1.9(4) . . . . ?
C6 C7 C12 C11 175.7(3) . . . . ?
C8 C7 C12 P1 175.6(2) . . . . ?
C6 C7 C12 P1 -6.8(4) . . . . ?
C17 P1 C12 C11 61.9(3) . . . . ?
C13 P1 C12 C11 -60.3(3) . . . . ?
Au1 P1 C12 C11 178.4(2) . . . . ?
C17 P1 C12 C7 -115.5(3) . . . . ?
C13 P1 C12 C7 122.3(2) . . . . ?
Au1 P1 C12 C7 1.0(3) . . . . ?
C12 P1 C13 C15 67.5(3) . . . . ?
C17 P1 C13 C15 -47.8(3) . . . . ?
Au1 P1 C13 C15 -167.4(3) . . . . ?
C12 P1 C13 C14 -54.1(2) . . . . ?
C17 P1 C13 C14 -169.4(2) . . . . ?
Au1 P1 C13 C14 71.0(2) . . . . ?
C12 P1 C13 C16 -168.5(2) . . . . ?
C17 P1 C13 C16 76.2(3) . . . . ?
Au1 P1 C13 C16 -43.4(3) . . . . ?
C12 P1 C17 C20 65.5(2) . . . . ?
C13 P1 C17 C20 -178.3(2) . . . . ?
Au1 P1 C17 C20 -57.0(2) . . . . ?
C12 P1 C17 C18 -54.4(3) . . . . ?
C13 P1 C17 C18 61.7(3) . . . . ?
Au1 P1 C17 C18 -177.0(2) . . . . ?
C12 P1 C17 C19 -178.0(2) . . . . ?
C13 P1 C17 C19 -61.8(3) . . . . ?
Au1 P1 C17 C19 59.5(2) . . . . ?
Au1 S1 C21 N1X -166.6(2) . . . . ?
Au1 S1 C21 N1 -166.6(2) . . . . ?
Au1 S1 C21 S2 13.62(18) . . . . ?
S2 C21 N1 C22 173.0(3) . . . . ?
S1 C21 N1 C22 -6.7(5) . . . . ?
S2 C21 N1 C25 -5.1(4) . . . . ?
S1 C21 N1 C25 175.1(2) . . . . ?
C21 N1 C22 C24 71.5(9) . . . . ?
C25 N1 C22 C24 -110.3(8) . . . . ?
C21 N1 C22 C23 -60.5(6) . . . . ?
C25 N1 C22 C23 117.7(4) . . . . ?
C21 N1 C25 C26 102.7(7) . . . . ?
C22 N1 C25 C26 -75.7(8) . . . . ?
C21 N1 C25 C27 -129.5(4) . . . . ?
C22 N1 C25 C27 52.0(5) . . . . ?
S2 C21 N1X C25X -4.3(10) . . . . ?
S1 C21 N1X C25X 176.0(9) . . . . ?
S2 C21 N1X C22X 172.1(4) . . . . ?
S1 C21 N1X C22X -7.6(5) . . . . ?
C21 N1X C22X C24X 98.8(16) . . . . ?
C25X N1X C22X C24X -83.2(17) . . . . ?
C21 N1X C22X C23X -122.0(10) . . . . ?
C25X N1X C22X C23X 56.0(12) . . . . ?
C21 N1X C25X C26X 59(2) . . . . ?
C22X N1X C25X C26X -118(2) . . . . ?
C21 N1X C25X C27X -62.6(13) . . . . ?
C22X N1X C25X C27X 121.0(9) . . . . ?
